data_2108957
loop_
_publ_author_name
'Vilche, Anna'
'Bujald\'on, Roger'
'Alcob\'e, Xavier'
'Velasco, Dolores'
'Puigjaner, Cristina'

_publ_section_title
;
 Powder X-ray diffraction as a powerful tool to exploit in organic
 electronics: shedding light on the first
 <i>N</i>,<i>N</i>',<i>N</i>''-trialkyldiindolocarbazole
;
_journal_coeditor_code AW5063
_journal_issue 2
_journal_name_full 'Acta Crystallographica Section B'
_journal_page_first 253
_journal_page_last 260
_journal_paper_doi 10.1107/S2052520622001858
_journal_volume 78
_journal_year 2022
_chemical_formula_iupac 'C36 H39 N3'
_chemical_formula_moiety 'C36 H39 N3'
_chemical_formula_sum 'C36 H39 N3'
_chemical_formula_weight 513.71
_chemical_name_common
;
<i>N</i>,<i>N</i>',<i>N</i>''-Tributyldiindolocarbazole
;
_chemical_name_systematic
;
5,8,14-Tributyldiindolo[3,2-<i>b</i>;2',3'-<i>h</i>]carbazole
;
_space_group_IT_number 148
_space_group_name_Hall '-R 3'
_space_group_name_H-M_alt 'R -3 :H'
_symmetry_cell_setting trigonal
_symmetry_Int_Tables_number 148
_symmetry_space_group_name_H-M 'R -3 :H'
_cell_angle_alpha 90
_cell_angle_beta 90
_cell_angle_gamma 120
_cell_formula_units_Z 18
_cell_length_a 52.8790(14)
_cell_length_b 52.8790(14)
_cell_length_c 5.36308(13)
_cell_measurement_temperature 298
_cell_volume 12987.1(6)
_computing_data_reduction Fullprof
_computing_structure_refinement 'Topas 6'
_computing_structure_solution 'Topas 6'
_diffrn_ambient_temperature 298
_diffrn_measurement_device_type 'Panalytical X'pert Pro MPD'
_diffrn_radiation_type 'Cu k\a'
_diffrn_radiation_wavelength 1.5418
_diffrn_source 'sealed X-ray tube'
_exptl_crystal_density_diffrn 1.182
_pd_char_colour yellow
_pd_meas_2theta_range_inc 0.0130
_pd_meas_2theta_range_max 69.984001
_pd_meas_2theta_range_min 2.007000
_pd_meas_number_of_points 5230
_pd_prep_temperature 298
_pd_proc_2theta_range_inc 0.0130
_pd_proc_2theta_range_max 69.984001
_pd_proc_2theta_range_min 3.2
_pd_proc_ls_profile_function Double-Voigt
_pd_proc_ls_prof_wR_factor 0.0481
_pd_proc_number_of_points 5138
_pd_spec_mounting 'glass capillary'
_pd_spec_mount_mode transmission
_refine_ls_goodness_of_fit_all 4.0539
_refine_ls_hydrogen_treatment mixed
_refine_ls_matrix_type full
_refine_ls_number_parameters 62
_refine_ls_number_reflns 1257
_refine_ls_R_I_factor 0.0354
_refine_ls_shift/su_max 0.001
_refine_ls_weighting_details 1/Yobs
_refine_ls_weighting_scheme calc
_cod_data_source_file aw5063sup1.cif
_cod_data_source_block I
_cod_original_cell_volume 12987.1(8)
_cod_original_sg_symbol_Hall -R3
_cod_original_sg_symbol_H-M R-3
_cod_database_code 2108957
_publcif_datablock.id {6a4b3ca1-b506-48d4-abdc-40a8448cbde8}

_publcif_info_exptl_table_max_cols 5
_publcif_info_exptl_table_use_headnotes n
_publcif_funding_html
;<span class="funder">
<span class="fundref-name" data-id="">Ministerio de Econom&#237;a</span>, 
<span class="fundref-subname" data-id="">Industria y Competitividad</span> 
(<span class="fundref-grant-group"><span class="fundref-grant-type">grant</span> No. 
<span class="fundref-grant-id">FUN-MAT-PGC2018-095477-B-I00</span></span>).
</span>
;

loop_
_symmetry_equiv_pos_as_xyz
'x, y, z '
'-x+y, -x, z '
'-y, x-y, z '
'y, -x+y, -z '
'x-y, x, -z '
'-x, -y, -z '
'x-1/3, y+1/3, z+1/3 '
'-x+y-1/3, -x+1/3, z+1/3 '
'-y-1/3, x-y+1/3, z+1/3 '
'y-1/3, -x+y+1/3, -z+1/3 '
'x-y-1/3, x+1/3, -z+1/3 '
'-x-1/3, -y+1/3, -z+1/3 '
'x+1/3, y-1/3, z-1/3 '
'-x+y+1/3, -x-1/3, z-1/3 '
'-y+1/3, x-y-1/3, z-1/3 '
'y+1/3, -x+y-1/3, -z-1/3 '
'x-y+1/3, x-1/3, -z-1/3 '
'-x+1/3, -y-1/3, -z-1/3 '

loop_
_atom_site_label
_atom_site_type_symbol
_atom_site_symmetry_multiplicity
_atom_site_fract_x
_atom_site_fract_y
_atom_site_fract_z
_atom_site_occupancy
_atom_site_B_iso_or_equiv
C4 C 18 0.25884(10) 0.28262(16) 1.0467(13) 1 3
C2 C 18 0.28231(12) 0.30912(19) 0.9647(14) 1 3
C7 C 18 0.24198(12) 0.28231(18) 1.2545(14) 1 3
C15 C 18 0.24649(13) 0.25272(19) 0.9638(13) 1 3
C5 C 18 0.28879(16) 0.33480(25) 1.0886(14) 1 3
C3 C 18 0.24841(16) 0.30811(22) 1.3789(14) 1 3
N19 N 18 0.22020(14) 0.25374(24) 1.3012(15) 1 3
C16 C 18 0.22258(15) 0.23544(24) 1.1263(15) 1 3
C12 C 18 0.25384(17) 0.23975(23) 0.7710(14) 1 3
C6 C 18 0.27194(18) 0.33417(25) 1.2936(14) 1 3
C40 C 18 0.19824(19) 0.24394(36) 1.4966(19) 1 3
C13 C 18 0.2057(2) 0.2052(4) 1.1024(17) 1 3
C14 C 18 0.2369(2) 0.2096(3) 0.7458(14) 1 3
C43 C 18 0.16733(16) 0.23493(34) 1.404(3) 1 3
C17 C 18 0.2132(2) 0.1923(4) 0.9102(16) 1 3
N38 N 18 0.2391(3) 0.1913(4) 0.5703(15) 1 3
C46 C 18 0.1665(2) 0.2539(6) 1.195(5) 1 3
C25 C 18 0.2011(3) 0.1622(4) 0.8313(18) 1 3
C24 C 18 0.2180(3) 0.1626(4) 0.6217(17) 1 3
C53 C 18 0.2617(3) 0.2004(4) 0.3819(17) 1 3
C49 C 18 0.1361(3) 0.2507(7) 1.160(6) 1 3
C22 C 18 0.1781(4) 0.1359(6) 0.921(2) 1 3
C21 C 18 0.2125(4) 0.1371(6) 0.4993(18) 1 3
C56 C 18 0.2897(4) 0.2014(6) 0.474(2) 1 3
C26 C 18 0.1726(4) 0.1105(6) 0.798(2) 1 3
C23 C 18 0.1894(5) 0.1108(6) 0.589(2) 1 3
C59 C 18 0.3153(4) 0.2178(6) 0.298(3) 1 3
N39 N 18 0.1514(5) 0.0815(7) 0.850(3) 1 3
C32 C 18 0.1774(5) 0.0807(7) 0.511(2) 1 3
C62 C 18 0.3287(8) 0.1997(9) 0.211(7) 1 3
C66 C 18 0.1289(5) 0.0724(8) 1.040(3) 1 3
C33 C 18 0.1539(6) 0.0635(8) 0.676(3) 1 3
C29 C 18 0.1842(6) 0.0671(8) 0.320(2) 1 3
C69 C 18 0.1046(5) 0.0791(8) 0.973(3) 1 3
C30 C 18 0.1372(6) 0.0331(9) 0.650(3) 1 3
C31 C 18 0.1678(7) 0.0369(9) 0.295(3) 1 3
C72 C 18 0.0893(5) 0.0647(9) 0.729(4) 1 3
C34 C 18 0.1445(7) 0.0201(10) 0.458(3) 1 3
C75 C 18 0.0562(5) 0.0483(15) 0.751(6) 1 3
H1 H 18 0.0952(8) 0.0801(13) 0.601(4) 1 10
H2 H 18 0.0956(9) 0.0507(12) 0.678(6) 1 10
H3 H 18 0.1334(7) -0.0007(10) 0.437(3) 1 10
H4 H 18 0.0500(8) 0.0328(21) 0.878(7) 1 10
H5 H 18 0.0475(6) 0.0395(15) 0.587(7) 1 10
H6 H 18 0.0495(7) 0.0620(15) 0.800(8) 1 10
H7 H 18 0.1724(7) 0.0274(9) 0.164(3) 1 10
H8 H 18 0.1213(7) 0.0216(10) 0.760(3) 1 10
H9 H 18 0.29382(13) 0.30958(22) 0.8245(15) 1 10
H10 H 18 0.3049(2) 0.3531(3) 1.0336(16) 1 10
H11 H 18 0.1975(3) 0.2268(4) 1.580(2) 1 10
H12 H 18 0.2043(2) 0.2600(4) 1.618(2) 1 10
H13 H 18 0.23695(19) 0.30786(25) 1.5187(16) 1 10
H14 H 18 0.26989(18) 0.25118(24) 0.6608(14) 1 10
H15 H 18 0.2767(2) 0.3521(3) 1.3769(14) 1 10
H16 H 18 0.1807(3) 0.2746(7) 1.233(8) 1 10
H17 H 18 0.1722(2) 0.2483(8) 1.037(4) 1 10
H18 H 18 0.1996(6) 0.0781(8) 0.212(2) 1 10
H19 H 18 0.1580(2) 0.2146(4) 1.344(4) 1 10
H20 H 18 0.1560(2) 0.2361(5) 1.547(3) 1 10
H21 H 18 0.1223(2) 0.2309(6) 1.121(4) 1 10
H22 H 18 0.1368(4) 0.2634(9) 1.022(9) 1 10
H23 H 18 0.1303(4) 0.2565(6) 1.316(8) 1 10
H24 H 18 0.0899(5) 0.0717(9) 1.108(4) 1 10
H25 H 18 0.1132(5) 0.1005(8) 0.956(4) 1 10
H26 H 18 0.1897(2) 0.1937(4) 1.2130(19) 1 10
H27 H 18 0.2538(4) 0.1866(6) 0.240(2) 1 10
H28 H 18 0.2669(4) 0.2202(5) 0.324(3) 1 10
H29 H 18 0.1201(6) 0.0512(9) 1.065(3) 1 10
H30 H 18 0.1382(5) 0.0828(8) 1.197(3) 1 10
H31 H 18 0.3084(4) 0.2238(7) 0.150(4) 1 10
H32 H 18 0.3305(4) 0.2354(10) 0.384(5) 1 10
H33 H 18 0.2240(4) 0.1375(6) 0.3593(19) 1 10
H34 H 18 0.1665(4) 0.1354(6) 1.061(2) 1 10
H35 H 18 0.2949(4) 0.2110(7) 0.639(3) 1 10
H36 H 18 0.2858(6) 0.1811(7) 0.491(5) 1 10
H37 H 18 0.3359(10) 0.1937(11) 0.357(9) 1 10
H38 H 18 0.3452(8) 0.2115(11) 0.097(6) 1 10
H39 H 18 0.3138(11) 0.1822(14) 0.122(9) 1 10

loop_
_geom_angle_atom_site_label_1
_geom_angle_atom_site_label_2
_geom_angle_atom_site_label_3
_geom_angle
_geom_angle_site_symmetry_1
_geom_angle_site_symmetry_3
_geom_angle_publ_flag
C2 C4 C7 119.7(6) . . ?
C2 C4 C15 133.5(6) . . ?
C7 C4 C15 106.9(6) . . ?
C4 C2 C5 119.3(7) . . ?
C4 C2 H9 120.3(8) . . ?
C5 C2 H9 120.4(9) . . ?
C4 C7 C3 121.1(6) . . ?
C4 C7 N19 109.1(6) . . ?
C3 C7 N19 129.7(7) . . ?
C4 C15 C16 106.5(6) . . ?
C4 C15 C12 132.8(7) . . ?
C16 C15 C12 120.8(7) . . ?
C2 C5 C6 120.4(8) . . ?
C2 C5 H10 120(1) . . ?
C6 C5 H10 120(1) . . ?
C7 C3 C6 118.0(7) . . ?
C7 C3 H13 121.0(9) . . ?
C6 C3 H13 121(1) . . ?
C7 N19 C16 108.6(7) . . ?
C7 N19 C40 126.7(8) . . ?
C16 N19 C40 124.7(8) . . ?
C15 C16 N19 108.9(7) . . ?
C15 C16 C13 122.2(8) . . ?
N19 C16 C13 128.9(9) . . ?
C15 C12 C14 117.1(8) . . ?
C15 C12 H14 121.4(9) . . ?
C14 C12 H14 121(1) . . ?
C5 C6 C3 121.5(8) . . ?
C5 C6 H15 119(1) . . ?
C3 C6 H15 119(1) . . ?
N19 C40 C43 114(1) . . ?
N19 C40 H11 108(1) . . ?
N19 C40 H12 108(1) . . ?
C43 C40 H11 108(1) . . ?
C43 C40 H12 108(1) . . ?
H11 C40 H12 110(2) . . ?
C16 C13 C17 117(1) . . ?
C16 C13 H26 122(1) . . ?
C17 C13 H26 121(1) . . ?
C12 C14 C17 122.0(9) . . ?
C12 C14 N38 129.1(9) . . ?
C17 C14 N38 108.8(9) . . ?
C40 C43 C46 114(1) . . ?
C40 C43 H19 109(2) . . ?
C40 C43 H20 108(2) . . ?
C46 C43 H19 108(2) . . ?
C46 C43 H20 108(2) . . ?
H19 C43 H20 109(2) . . ?
C13 C17 C14 121(1) . . ?
C13 C17 C25 132(1) . . ?
C14 C17 C25 107(1) . . ?
C14 N38 C24 109(1) . . ?
C14 N38 C53 125(1) . . ?
C24 N38 C53 125(1) . . ?
C43 C46 C49 113(2) . . ?
C43 C46 H16 109(3) . . ?
C43 C46 H17 109(2) . . ?
C49 C46 H16 109(3) . . ?
C49 C46 H17 109(2) . . ?
H16 C46 H17 109(3) . . ?
C17 C25 C24 106(1) . . ?
C17 C25 C22 133(1) . . ?
C24 C25 C22 121(1) . . ?
N38 C24 C25 109(1) . . ?
N38 C24 C21 129(1) . . ?
C25 C24 C21 122(1) . . ?
N38 C53 C56 114(1) . . ?
N38 C53 H27 108(1) . . ?
N38 C53 H28 108(1) . . ?
C56 C53 H27 108(2) . . ?
C56 C53 H28 108(2) . . ?
H27 C53 H28 109(2) . . ?
C46 C49 H21 109(3) . . ?
C46 C49 H22 110(3) . . ?
C46 C49 H23 109(3) . . ?
H21 C49 H22 109(4) . . ?
H21 C49 H23 110(3) . . ?
H22 C49 H23 110(4) . . ?
C25 C22 C26 117(2) . . ?
C25 C22 H34 121(2) . . ?
C26 C22 H34 121(2) . . ?
C24 C21 C23 117(2) . . ?
C24 C21 H33 122(2) . . ?
C23 C21 H33 121(2) . . ?
C53 C56 C59 113(1) . . ?
C53 C56 H35 109(2) . . ?
C53 C56 H36 109(2) . . ?
C59 C56 H35 109(2) . . ?
C59 C56 H36 109(2) . . ?
H35 C56 H36 109(3) . . ?
C22 C26 C23 122(2) . . ?
C22 C26 N39 129(2) . . ?
C23 C26 N39 109(2) . . ?
C21 C23 C26 121(2) . . ?
C21 C23 C32 133(2) . . ?
C26 C23 C32 107(2) . . ?
C56 C59 C62 113(2) . . ?
C56 C59 H31 108(2) . . ?
C56 C59 H32 109(3) . . ?
C62 C59 H31 109(3) . . ?
C62 C59 H32 109(3) . . ?
H31 C59 H32 109(3) . . ?
C26 N39 C66 125(2) . . ?
C26 N39 C33 109(2) . . ?
C66 N39 C33 126(2) . . ?
C23 C32 C33 107(2) . . ?
C23 C32 C29 134(2) . . ?
C33 C32 C29 120(2) . . ?
C59 C62 H37 110(4) . . ?
C59 C62 H38 110(4) . . ?
C59 C62 H39 109(4) . . ?
H37 C62 H38 109(5) . . ?
H37 C62 H39 110(5) . . ?
H38 C62 H39 109(5) . . ?
N39 C66 C69 114(2) . . ?
N39 C66 H29 108(3) . . ?
N39 C66 H30 108(3) . . ?
C69 C66 H29 109(3) . . ?
C69 C66 H30 108(3) . . ?
H29 C66 H30 110(3) . . ?
N39 C33 C32 109(2) . . ?
N39 C33 C30 129(2) . . ?
C32 C33 C30 121(2) . . ?
C32 C29 C31 119(2) . . ?
C32 C29 H18 120(3) . . ?
C31 C29 H18 120(3) . . ?
C66 C69 C72 112(2) . . ?
C66 C69 H24 109(3) . . ?
C66 C69 H25 109(3) . . ?
C72 C69 H24 108(3) . . ?
C72 C69 H25 108(3) . . ?
H24 C69 H25 110(3) . . ?
C33 C30 C34 118(3) . . ?
C33 C30 H8 121(3) . . ?
C34 C30 H8 121(3) . . ?
C29 C31 C34 121(3) . . ?
C29 C31 H7 120(3) . . ?
C34 C31 H7 120(3) . . ?
C69 C72 C75 113(3) . . ?
C69 C72 H1 108(3) . . ?
C69 C72 H2 108(3) . . ?
C75 C72 H1 109(4) . . ?
C75 C72 H2 108(4) . . ?
H1 C72 H2 110(4) . . ?
C30 C34 C31 121(3) . . ?
C30 C34 H3 119(3) . . ?
C31 C34 H3 119(3) . . ?
C72 C75 H4 110(5) . . ?
C72 C75 H5 109(5) . . ?
C72 C75 H6 110(5) . . ?
H4 C75 H5 110(6) . . ?
H4 C75 H6 109(6) . . ?
H5 C75 H6 109(6) . . ?

loop_
_geom_bond_atom_site_label_1
_geom_bond_atom_site_label_2
_geom_bond_distance
_geom_bond_site_symmetry_2
_geom_bond_publ_flag
C4 C2 1.40(1) . ?
C4 C7 1.422(9) . ?
C4 C15 1.45(1) . ?
C2 C5 1.39(1) . ?
C2 H9 0.96(1) . ?
C7 C3 1.40(1) . ?
C7 N19 1.39(1) . ?
C15 C16 1.43(1) . ?
C15 C12 1.40(1) . ?
C5 C6 1.41(1) . ?
C5 H10 0.96(2) . ?
C3 C6 1.39(1) . ?
C3 H13 0.96(1) . ?
N19 C16 1.40(1) . ?
N19 C40 1.45(1) . ?
C16 C13 1.39(2) . ?
C12 C14 1.39(2) . ?
C12 H14 0.96(1) . ?
C6 H15 0.96(2) . ?
C40 C43 1.54(1) . ?
C40 H11 0.99(2) . ?
C40 H12 0.99(2) . ?
C13 C17 1.40(2) . ?
C13 H26 0.96(1) . ?
C14 C17 1.43(1) . ?
C14 N38 1.40(1) . ?
C43 C46 1.52(3) . ?
C43 H19 0.99(3) . ?
C43 H20 0.99(2) . ?
C17 C25 1.45(2) . ?
N38 C24 1.39(3) . ?
N38 C53 1.45(2) . ?
C46 C49 1.54(2) . ?
C46 H16 0.99(4) . ?
C46 H17 0.99(4) . ?
C25 C24 1.43(1) . ?
C25 C22 1.40(3) . ?
C24 C21 1.39(3) . ?
C53 C56 1.54(2) . ?
C53 H27 0.99(2) . ?
C53 H28 0.99(3) . ?
C49 H21 0.95(4) . ?
C49 H22 0.99(6) . ?
C49 H23 0.99(5) . ?
C22 C26 1.39(3) . ?
C22 H34 0.96(2) . ?
C21 C23 1.40(4) . ?
C21 H33 0.96(2) . ?
C56 C59 1.52(3) . ?
C56 H35 0.99(3) . ?
C56 H36 0.99(4) . ?
C26 C23 1.43(2) . ?
C26 N39 1.40(4) . ?
C23 C32 1.45(4) . ?
C59 C62 1.52(3) . ?
C59 H31 0.99(3) . ?
C59 H32 0.99(4) . ?
N39 C66 1.45(3) . ?
N39 C33 1.39(4) . ?
C32 C33 1.42(3) . ?
C32 C29 1.40(3) . ?
C62 H37 0.99(5) . ?
C62 H38 0.99(6) . ?
C62 H39 0.99(7) . ?
C66 C69 1.54(3) . ?
C66 H29 0.98(6) . ?
C66 H30 0.99(3) . ?
C33 C30 1.40(6) . ?
C29 C31 1.39(6) . ?
C29 H18 0.93(4) . ?
C69 C72 1.53(3) . ?
C69 H24 0.99(3) . ?
C69 H25 0.99(5) . ?
C30 C34 1.40(4) . ?
C30 H8 0.96(4) . ?
C31 C34 1.41(4) . ?
C31 H7 0.96(3) . ?
C72 C75 1.52(3) . ?
C72 H1 0.99(6) . ?
C72 H2 0.99(6) . ?
C34 H3 0.96(6) . ?
C75 H4 0.99(9) . ?
C75 H5 0.99(5) . ?
C75 H6 0.99(9) . ?

loop_
_publcif_info_tables.block_id
_publcif_info_tables.reference_item
{85fce7af-4a6d-430a-9234-5155565f6315} '_geom_extra_table_headA'
{85fce7af-4a6d-430a-9234-5155565f6315} '_geom_extra_table_headB'
{85fce7af-4a6d-430a-9234-5155565f6315} '_publcif_info_datablock.publ_exptl'

loop_
_publcif_info_cif.paper_type
CE

loop_
_publcif_info_datablock.id
_publcif_info_datablock.publ_exptl
_publcif_info_datablock.publ_geom
_publcif_info_datablock.structure
{85fce7af-4a6d-430a-9234-5155565f6315} ? ? ?
{6a4b3ca1-b506-48d4-abdc-40a8448cbde8} y y y

loop_
_publcif_info_exptl_table_extra_item
?

loop_
_publcif_info_exptl_table_header_item
?
